data_7701547
loop_
_publ_author_name
'Sch\"uler, Philipp'
'G\"orls, Helmar'
'Westerhausen, Matthias'
'Krieck, Sven'

_publ_section_title
;
 Bis(trimethylsilyl)amide complexes of s-block metals with bidentate ether
 and amine ligands.
;
_journal_issue 24
_journal_name_full 'Dalton transactions (Cambridge, England : 2003)'
_journal_page_first 8966
_journal_page_last 8975
_journal_paper_doi 10.1039/c9dt01426h
_journal_volume 48
_journal_year 2019
_chemical_formula_moiety 'C20 H56 Cs2 N2 O4 Si4'
_chemical_formula_sum 'C20 H56 Cs2 N2 O4 Si4'
_chemical_formula_weight 766.85
_space_group_IT_number 2
_space_group_name_Hall '-P 1'
_space_group_name_H-M_alt 'P -1'
_symmetry_cell_setting triclinic
_symmetry_space_group_name_Hall '-P 1'
_symmetry_space_group_name_H-M 'P -1'
_atom_sites_solution_hydrogens geom
_atom_sites_solution_primary direct
_atom_sites_solution_secondary difmap
_audit_creation_method SHELXL-97
_audit_update_record
;
2019-04-01 deposited with the CCDC.	2019-05-10 downloaded from the CCDC.
;
_cell_angle_alpha 101.900(2)
_cell_angle_beta 99.249(2)
_cell_angle_gamma 108.487(2)
_cell_formula_units_Z 2
_cell_length_a 10.9375(3)
_cell_length_b 11.4382(4)
_cell_length_c 16.0225(7)
_cell_measurement_reflns_used 16971
_cell_measurement_temperature 133(2)
_cell_measurement_theta_max 27.48
_cell_measurement_theta_min 1.95
_cell_volume 1804.14(12)
_computing_cell_refinement DENZO
_computing_data_collection COLLECT
_computing_data_reduction DENZO
_computing_molecular_graphics SHELXTL/PC
_computing_publication_material SHELXL-97
_computing_structure_refinement 'SHELXL-97 (Sheldrick, 2008)'
_computing_structure_solution 'SHELXS-97 (Sheldrick, 2008)'
_diffrn_ambient_temperature 133(2)
_diffrn_measured_fraction_theta_full 0.874
_diffrn_measured_fraction_theta_max 0.874
_diffrn_measurement_device_type KappaCCD
_diffrn_measurement_method 'phi- + omega-scan'
_diffrn_radiation_monochromator graphite
_diffrn_radiation_source 'fine-focus sealed tube'
_diffrn_radiation_type MoK\a
_diffrn_radiation_wavelength 0.71073
_diffrn_reflns_av_R_equivalents 0.0680
_diffrn_reflns_av_sigmaI/netI 0.0819
_diffrn_reflns_limit_h_max 14
_diffrn_reflns_limit_h_min -14
_diffrn_reflns_limit_k_max 14
_diffrn_reflns_limit_k_min -14
_diffrn_reflns_limit_l_max 20
_diffrn_reflns_limit_l_min -20
_diffrn_reflns_number 16971
_diffrn_reflns_theta_full 27.48
_diffrn_reflns_theta_max 27.48
_diffrn_reflns_theta_min 1.95
_exptl_absorpt_coefficient_mu 2.177
_exptl_absorpt_correction_T_max 0.7456
_exptl_absorpt_correction_T_min 0.4738
_exptl_absorpt_correction_type multi-scan
_exptl_absorpt_process_details 'SADABS, Bruker-AXS, 2002'
_exptl_crystal_colour colourless
_exptl_crystal_density_diffrn 1.412
_exptl_crystal_density_method 'not measured'
_exptl_crystal_description prism
_exptl_crystal_F_000 776
_exptl_crystal_size_max 0.116
_exptl_crystal_size_mid 0.108
_exptl_crystal_size_min 0.102
_refine_diff_density_max 2.543
_refine_diff_density_min -2.462
_refine_diff_density_rms 0.368
_refine_ls_extinction_coef 0.033(3)
_refine_ls_extinction_expression Fc^*^=kFc[1+0.001xFc^2^\l^3^/sin(2\q)]^-1/4^
_refine_ls_extinction_method SHELXL
_refine_ls_goodness_of_fit_ref 1.114
_refine_ls_hydrogen_treatment constr
_refine_ls_matrix_type full
_refine_ls_number_parameters 306
_refine_ls_number_reflns 7216
_refine_ls_number_restraints 0
_refine_ls_restrained_S_all 1.114
_refine_ls_R_factor_all 0.1022
_refine_ls_R_factor_gt 0.0837
_refine_ls_shift/su_max 0.001
_refine_ls_shift/su_mean 0.000
_refine_ls_structure_factor_coef Fsqd
_refine_ls_weighting_details 'calc w=1/[\s^2^(Fo^2^)+(0.1382P)^2^+6.2335P] where P=(Fo^2^+2Fc^2^)/3'
_refine_ls_weighting_scheme calc
_refine_ls_wR_factor_gt 0.2058
_refine_ls_wR_factor_ref 0.2247
_reflns_number_gt 5970
_reflns_number_total 7216
_reflns_threshold_expression >2sigma(I)
_cod_data_source_file c9dt01426h2.cif
_cod_data_source_block FO6427
_cod_original_cell_volume 1804.14(11)
_cod_database_code 7701547

loop_
_symmetry_equiv_pos_as_xyz
'x, y, z'
'-x, -y, -z'

loop_
_atom_site_label
_atom_site_type_symbol
_atom_site_fract_x
_atom_site_fract_y
_atom_site_fract_z
_atom_site_U_iso_or_equiv
_atom_site_adp_type
_atom_site_occupancy
_atom_site_symmetry_multiplicity
_atom_site_calc_flag
_atom_site_refinement_flags
Cs1A Cs 0.70815(4) 1.06784(4) 0.04710(3) 0.0315(2) Uani 1 1 d .
Si1A Si 0.4648(2) 0.9752(2) 0.19673(14) 0.0295(5) Uani 1 1 d .
Si2A Si 0.4727(2) 0.73784(19) 0.07741(15) 0.0301(5) Uani 1 1 d .
O1A O 0.9564(7) 1.0187(6) 0.1450(4) 0.0475(16) Uani 1 1 d .
O2A O 1.0040(6) 1.2248(7) 0.0671(5) 0.0467(16) Uani 1 1 d .
N1A N 0.4828(7) 0.8909(6) 0.1051(4) 0.0299(14) Uani 1 1 d .
C1A C 0.4495(9) 1.1301(8) 0.1826(6) 0.0375(18) Uani 1 1 d .
H1AA H 0.3629 1.1118 0.1437 0.056 Uiso 1 1 calc R
H1AB H 0.5204 1.1731 0.1568 0.056 Uiso 1 1 calc R
H1AC H 0.4572 1.1859 0.2401 0.056 Uiso 1 1 calc R
C2A C 0.3111(8) 0.8951(9) 0.2348(7) 0.045(2) Uani 1 1 d .
H2AA H 0.2312 0.8832 0.1911 0.067 Uiso 1 1 calc R
H2AB H 0.3130 0.9494 0.2914 0.067 Uiso 1 1 calc R
H2AC H 0.3099 0.8115 0.2416 0.067 Uiso 1 1 calc R
C3A C 0.6104(8) 1.0279(8) 0.2959(6) 0.0385(19) Uani 1 1 d .
H3AA H 0.6930 1.0706 0.2803 0.058 Uiso 1 1 calc R
H3AB H 0.6156 0.9528 0.3144 0.058 Uiso 1 1 calc R
H3AC H 0.5978 1.0876 0.3442 0.058 Uiso 1 1 calc R
C4A C 0.3103(10) 0.6266(9) 0.0019(9) 0.067(4) Uani 1 1 d .
H4AA H 0.2958 0.6541 -0.0516 0.100 Uiso 1 1 calc R
H4AB H 0.2384 0.6277 0.0312 0.100 Uiso 1 1 calc R
H4AC H 0.3112 0.5394 -0.0135 0.100 Uiso 1 1 calc R
C5A C 0.4984(13) 0.6645(10) 0.1704(7) 0.057(3) Uani 1 1 d .
H5AA H 0.5828 0.7188 0.2128 0.086 Uiso 1 1 calc R
H5AB H 0.5003 0.5790 0.1473 0.086 Uiso 1 1 calc R
H5AC H 0.4253 0.6574 0.1997 0.086 Uiso 1 1 calc R
C6A C 0.5997(10) 0.7163(8) 0.0155(7) 0.050(2) Uani 1 1 d .
H6AA H 0.5930 0.7527 -0.0345 0.074 Uiso 1 1 calc R
H6AB H 0.5834 0.6247 -0.0058 0.074 Uiso 1 1 calc R
H6AC H 0.6889 0.7602 0.0547 0.074 Uiso 1 1 calc R
C7A C 0.9252(12) 0.9604(11) 0.2121(8) 0.058(3) Uani 1 1 d .
H7AA H 0.8449 0.8831 0.1878 0.087 Uiso 1 1 calc R
H7AB H 0.9098 1.0205 0.2587 0.087 Uiso 1 1 calc R
H7AC H 0.9994 0.9371 0.2366 0.087 Uiso 1 1 calc R
C8A C 1.0731(9) 1.1286(10) 0.1743(7) 0.049(2) Uani 1 1 d .
H8AA H 1.1481 1.1060 0.2003 0.058 Uiso 1 1 calc R
H8AB H 1.0617 1.1937 0.2204 0.058 Uiso 1 1 calc R
C9A C 1.1043(8) 1.1828(11) 0.0999(7) 0.048(2) Uani 1 1 d .
H9AA H 1.1905 1.2556 0.1204 0.057 Uiso 1 1 calc R
H9AB H 1.1119 1.1166 0.0526 0.057 Uiso 1 1 calc R
C10A C 1.0354(12) 1.2882(13) 0.0012(9) 0.066(3) Uani 1 1 d .
H10A H 1.1177 1.3632 0.0262 0.099 Uiso 1 1 calc R
H10B H 0.9628 1.3158 -0.0200 0.099 Uiso 1 1 calc R
H10C H 1.0471 1.2292 -0.0480 0.099 Uiso 1 1 calc R
Cs1B Cs 0.78658(4) 0.39599(5) 0.46225(3) 0.0324(2) Uani 1 1 d .
Si1B Si 0.9852(2) 0.52959(19) 0.29468(14) 0.0295(5) Uani 1 1 d .
Si2B Si 0.9748(2) 0.74471(19) 0.43485(14) 0.0281(5) Uani 1 1 d .
O1B O 0.5088(6) 0.2828(6) 0.5131(4) 0.0395(14) Uani 1 1 d .
O2B O 0.5159(5) 0.3878(5) 0.3691(4) 0.0342(12) Uani 1 1 d .
N1B N 0.9738(6) 0.5984(6) 0.3943(4) 0.0293(13) Uani 1 1 d .
C1B C 1.1492(9) 0.5078(9) 0.2948(7) 0.047(2) Uani 1 1 d .
H1BA H 1.1635 0.4570 0.3352 0.070 Uiso 1 1 calc R
H1BB H 1.2213 0.5919 0.3141 0.070 Uiso 1 1 calc R
H1BC H 1.1480 0.4633 0.2353 0.070 Uiso 1 1 calc R
C2B C 0.9612(10) 0.6112(8) 0.2074(6) 0.042(2) Uani 1 1 d .
H2BA H 0.8695 0.6083 0.1946 0.063 Uiso 1 1 calc R
H2BB H 0.9791 0.5674 0.1540 0.063 Uiso 1 1 calc R
H2BC H 1.0225 0.7007 0.2277 0.063 Uiso 1 1 calc R
C3B C 0.8600(8) 0.3595(7) 0.2470(6) 0.0367(19) Uani 1 1 d .
H3BA H 0.8781 0.3059 0.2842 0.055 Uiso 1 1 calc R
H3BB H 0.8673 0.3250 0.1875 0.055 Uiso 1 1 calc R
H3BC H 0.7700 0.3598 0.2447 0.055 Uiso 1 1 calc R
C4B C 0.8355(9) 0.7835(9) 0.3775(6) 0.043(2) Uani 1 1 d .
H4BA H 0.7509 0.7284 0.3846 0.064 Uiso 1 1 calc R
H4BB H 0.8337 0.7689 0.3147 0.064 Uiso 1 1 calc R
H4BC H 0.8490 0.8735 0.4030 0.064 Uiso 1 1 calc R
C5B C 1.1327(9) 0.8797(8) 0.4392(7) 0.045(2) Uani 1 1 d .
H5BA H 1.1436 0.8769 0.3794 0.068 Uiso 1 1 calc R
H5BB H 1.2091 0.8699 0.4741 0.068 Uiso 1 1 calc R
H5BC H 1.1269 0.9622 0.4663 0.068 Uiso 1 1 calc R
C6B C 0.9614(10) 0.7704(9) 0.5527(6) 0.044(2) Uani 1 1 d .
H6BA H 0.8838 0.7014 0.5566 0.066 Uiso 1 1 calc R
H6BB H 0.9516 0.8531 0.5731 0.066 Uiso 1 1 calc R
H6BC H 1.0419 0.7701 0.5896 0.066 Uiso 1 1 calc R
C7B C 0.5075(10) 0.1884(10) 0.5576(7) 0.050(2) Uani 1 1 d .
H7BA H 0.5886 0.2199 0.6049 0.075 Uiso 1 1 calc R
H7BB H 0.5033 0.1102 0.5162 0.075 Uiso 1 1 calc R
H7BC H 0.4297 0.1693 0.5825 0.075 Uiso 1 1 calc R
C8B C 0.4002(8) 0.2382(8) 0.4393(6) 0.0349(17) Uani 1 1 d .
H8BA H 0.3162 0.2058 0.4574 0.042 Uiso 1 1 calc R
H8BB H 0.4067 0.1667 0.3956 0.042 Uiso 1 1 calc R
C9B C 0.4001(8) 0.3447(9) 0.3992(7) 0.042(2) Uani 1 1 d .
H9BA H 0.3210 0.3146 0.3495 0.050 Uiso 1 1 calc R
H9BB H 0.3952 0.4165 0.4434 0.050 Uiso 1 1 calc R
C10B C 0.5076(10) 0.4684(9) 0.3132(7) 0.044(2) Uani 1 1 d .
H10D H 0.4304 0.4225 0.2631 0.065 Uiso 1 1 calc R
H10E H 0.5887 0.4921 0.2918 0.065 Uiso 1 1 calc R
H10F H 0.4982 0.5459 0.3462 0.065 Uiso 1 1 calc R

loop_
_atom_site_aniso_label
_atom_site_aniso_U_11
_atom_site_aniso_U_22
_atom_site_aniso_U_33
_atom_site_aniso_U_23
_atom_site_aniso_U_13
_atom_site_aniso_U_12
Cs1A 0.0262(3) 0.0285(3) 0.0375(3) 0.01318(19) 0.00561(19) 0.00554(18)
Si1A 0.0301(10) 0.0267(9) 0.0297(11) 0.0100(8) 0.0077(8) 0.0058(8)
Si2A 0.0348(10) 0.0235(9) 0.0319(11) 0.0117(8) 0.0053(8) 0.0093(8)
O1A 0.054(4) 0.041(3) 0.045(4) 0.021(3) 0.004(3) 0.012(3)
O2A 0.036(3) 0.049(4) 0.066(5) 0.032(3) 0.019(3) 0.016(3)
N1A 0.039(3) 0.024(3) 0.031(3) 0.011(2) 0.008(3) 0.013(3)
C1A 0.047(4) 0.037(4) 0.033(4) 0.015(3) 0.010(3) 0.018(4)
C2A 0.037(4) 0.042(5) 0.052(6) 0.013(4) 0.017(4) 0.007(4)
C3A 0.039(4) 0.039(4) 0.036(5) 0.014(3) 0.007(3) 0.011(3)
C4A 0.050(5) 0.026(4) 0.103(10) 0.008(5) -0.016(6) 0.009(4)
C5A 0.091(8) 0.043(5) 0.047(6) 0.026(4) 0.024(5) 0.024(5)
C6A 0.055(5) 0.031(4) 0.073(7) 0.019(4) 0.026(5) 0.022(4)
C7A 0.070(7) 0.049(6) 0.058(7) 0.026(5) 0.017(5) 0.018(5)
C8A 0.033(4) 0.053(6) 0.053(6) 0.009(4) 0.001(4) 0.015(4)
C9A 0.028(4) 0.062(6) 0.052(6) 0.014(5) 0.011(4) 0.017(4)
C10A 0.057(6) 0.074(8) 0.099(10) 0.061(7) 0.042(6) 0.033(6)
Cs1B 0.0252(3) 0.0338(3) 0.0395(3) 0.0174(2) 0.00766(19) 0.00780(19)
Si1B 0.0297(10) 0.0246(9) 0.0306(11) 0.0080(8) 0.0058(8) 0.0056(8)
Si2B 0.0276(9) 0.0245(9) 0.0330(11) 0.0106(8) 0.0076(8) 0.0089(7)
O1B 0.039(3) 0.035(3) 0.043(4) 0.020(2) 0.009(3) 0.007(2)
O2B 0.035(3) 0.033(3) 0.035(3) 0.017(2) 0.007(2) 0.009(2)
N1B 0.038(3) 0.023(3) 0.027(3) 0.011(2) 0.005(3) 0.010(2)
C1B 0.041(4) 0.042(5) 0.050(6) 0.003(4) 0.013(4) 0.012(4)
C2B 0.059(5) 0.029(4) 0.036(5) 0.016(3) 0.012(4) 0.010(4)
C3B 0.038(4) 0.028(4) 0.038(5) 0.007(3) 0.009(3) 0.004(3)
C4B 0.043(4) 0.046(5) 0.046(5) 0.018(4) 0.011(4) 0.021(4)
C5B 0.045(5) 0.024(4) 0.062(6) 0.013(4) 0.018(4) 0.004(3)
C6B 0.058(5) 0.040(4) 0.043(5) 0.014(4) 0.019(4) 0.027(4)
C7B 0.050(5) 0.045(5) 0.057(6) 0.027(4) 0.007(4) 0.011(4)
C8B 0.032(4) 0.032(4) 0.040(5) 0.016(3) 0.008(3) 0.006(3)
C9B 0.027(4) 0.040(4) 0.057(6) 0.015(4) 0.004(4) 0.011(3)
C10B 0.048(5) 0.043(5) 0.048(6) 0.024(4) 0.014(4) 0.020(4)

loop_
_atom_type_symbol
_atom_type_description
_atom_type_scat_dispersion_real
_atom_type_scat_dispersion_imag
_atom_type_scat_source
C C 0.0033 0.0016 'International Tables Vol C Tables 4.2.6.8 and 6.1.1.4'
H H 0.0000 0.0000 'International Tables Vol C Tables 4.2.6.8 and 6.1.1.4'
N N 0.0061 0.0033 'International Tables Vol C Tables 4.2.6.8 and 6.1.1.4'
O O 0.0106 0.0060 'International Tables Vol C Tables 4.2.6.8 and 6.1.1.4'
Si Si 0.0817 0.0704 'International Tables Vol C Tables 4.2.6.8 and 6.1.1.4'
Cs Cs -0.3680 2.1192 'International Tables Vol C Tables 4.2.6.8 and 6.1.1.4'

loop_
_geom_angle_atom_site_label_1
_geom_angle_atom_site_label_2
_geom_angle_atom_site_label_3
_geom_angle
_geom_angle_site_symmetry_1
_geom_angle_site_symmetry_3
N1A Cs1A O2A 152.57(19) . .
N1A Cs1A N1A 94.78(17) . 2_675
O2A Cs1A N1A 112.52(18) . 2_675
N1A Cs1A O1A 100.74(18) . .
O2A Cs1A O1A 53.73(19) . .
N1A Cs1A O1A 158.99(18) 2_675 .
N1A Cs1A Si1A 23.85(12) . .
O2A Cs1A Si1A 138.74(14) . .
N1A Cs1A Si1A 99.76(13) 2_675 .
O1A Cs1A Si1A 100.15(14) . .
N1A Cs1A Si1A 101.40(13) . 2_675
O2A Cs1A Si1A 104.69(14) . 2_675
N1A Cs1A Si1A 24.27(12) 2_675 2_675
O1A Cs1A Si1A 136.38(13) . 2_675
Si1A Cs1A Si1A 114.79(4) . 2_675
N1A Cs1A Si2A 22.74(12) . .
O2A Cs1A Si2A 141.23(14) . .
N1A Cs1A Si2A 101.33(12) 2_675 .
O1A Cs1A Si2A 88.22(13) . .
Si1A Cs1A Si2A 44.74(4) . .
Si1A Cs1A Si2A 98.40(4) 2_675 .
N1A Cs1A Si2A 102.96(13) . 2_675
O2A Cs1A Si2A 101.48(14) . 2_675
N1A Cs1A Si2A 23.29(11) 2_675 2_675
O1A Cs1A Si2A 155.04(13) . 2_675
Si1A Cs1A Si2A 98.37(5) . 2_675
Si1A Cs1A Si2A 44.64(4) 2_675 2_675
Si2A Cs1A Si2A 116.74(4) . 2_675
N1A Cs1A Cs1A 48.37(13) . 2_675
O2A Cs1A Cs1A 158.80(14) . 2_675
N1A Cs1A Cs1A 46.41(12) 2_675 2_675
O1A Cs1A Cs1A 146.69(13) . 2_675
Si1A Cs1A Cs1A 57.48(3) . 2_675
Si1A Cs1A Cs1A 57.31(3) 2_675 2_675
Si2A Cs1A Cs1A 58.47(4) . 2_675
Si2A Cs1A Cs1A 58.26(3) 2_675 2_675
N1A Si1A C1A 110.8(4) . .
N1A Si1A C3A 114.9(4) . .
C1A Si1A C3A 104.1(4) . .
N1A Si1A C2A 115.8(4) . .
C1A Si1A C2A 104.4(4) . .
C3A Si1A C2A 105.7(4) . .
N1A Si1A Cs1A 48.2(2) . .
C1A Si1A Cs1A 78.3(3) . .
C3A Si1A Cs1A 90.7(3) . .
C2A Si1A Cs1A 161.9(3) . .
N1A Si1A Cs1A 51.5(2) . 2_675
C1A Si1A Cs1A 69.4(3) . 2_675
C3A Si1A Cs1A 155.7(3) . 2_675
C2A Si1A Cs1A 98.6(3) . 2_675
Cs1A Si1A Cs1A 65.21(4) . 2_675
N1A Si2A C4A 113.1(4) . .
N1A Si2A C6A 112.0(4) . .
C4A Si2A C6A 104.3(5) . .
N1A Si2A C5A 116.6(4) . .
C4A Si2A C5A 105.4(6) . .
C6A Si2A C5A 104.3(5) . .
N1A Si2A Cs1A 44.9(2) . .
C4A Si2A Cs1A 126.5(4) . .
C6A Si2A Cs1A 67.1(3) . .
C5A Si2A Cs1A 128.1(4) . .
N1A Si2A Cs1A 48.2(2) . 2_675
C4A Si2A Cs1A 69.5(4) . 2_675
C6A Si2A Cs1A 105.1(4) . 2_675
C5A Si2A Cs1A 150.5(4) . 2_675
Cs1A Si2A Cs1A 63.26(4) . 2_675
C8A O1A C7A 112.9(8) . .
C8A O1A Cs1A 113.2(6) . .
C7A O1A Cs1A 111.0(7) . .
C9A O2A C10A 112.2(8) . .
C9A O2A Cs1A 121.0(6) . .
C10A O2A Cs1A 117.1(6) . .
Si1A N1A Si2A 129.3(4) . .
Si1A N1A Cs1A 107.9(3) . .
Si2A N1A Cs1A 112.4(3) . .
Si1A N1A Cs1A 104.2(3) . 2_675
Si2A N1A Cs1A 108.5(3) . 2_675
Cs1A N1A Cs1A 85.22(17) . 2_675
Si1A C1A H1AA 109.5 . .
Si1A C1A H1AB 109.5 . .
H1AA C1A H1AB 109.5 . .
Si1A C1A H1AC 109.5 . .
H1AA C1A H1AC 109.5 . .
H1AB C1A H1AC 109.5 . .
Si1A C2A H2AA 109.5 . .
Si1A C2A H2AB 109.5 . .
H2AA C2A H2AB 109.5 . .
Si1A C2A H2AC 109.5 . .
H2AA C2A H2AC 109.5 . .
H2AB C2A H2AC 109.5 . .
Si1A C3A H3AA 109.5 . .
Si1A C3A H3AB 109.5 . .
H3AA C3A H3AB 109.5 . .
Si1A C3A H3AC 109.5 . .
H3AA C3A H3AC 109.5 . .
H3AB C3A H3AC 109.5 . .
Si2A C4A H4AA 109.5 . .
Si2A C4A H4AB 109.5 . .
H4AA C4A H4AB 109.5 . .
Si2A C4A H4AC 109.5 . .
H4AA C4A H4AC 109.5 . .
H4AB C4A H4AC 109.5 . .
Si2A C5A H5AA 109.5 . .
Si2A C5A H5AB 109.5 . .
H5AA C5A H5AB 109.5 . .
Si2A C5A H5AC 109.5 . .
H5AA C5A H5AC 109.5 . .
H5AB C5A H5AC 109.5 . .
Si2A C6A H6AA 109.5 . .
Si2A C6A H6AB 109.5 . .
H6AA C6A H6AB 109.5 . .
Si2A C6A H6AC 109.5 . .
H6AA C6A H6AC 109.5 . .
H6AB C6A H6AC 109.5 . .
O1A C7A H7AA 109.5 . .
O1A C7A H7AB 109.5 . .
H7AA C7A H7AB 109.5 . .
O1A C7A H7AC 109.5 . .
H7AA C7A H7AC 109.5 . .
H7AB C7A H7AC 109.5 . .
O1A C8A C9A 110.6(8) . .
O1A C8A H8AA 109.5 . .
C9A C8A H8AA 109.5 . .
O1A C8A H8AB 109.5 . .
C9A C8A H8AB 109.5 . .
H8AA C8A H8AB 108.1 . .
O2A C9A C8A 110.2(7) . .
O2A C9A H9AA 109.6 . .
C8A C9A H9AA 109.6 . .
O2A C9A H9AB 109.6 . .
C8A C9A H9AB 109.6 . .
H9AA C9A H9AB 108.1 . .
O2A C10A H10A 109.5 . .
O2A C10A H10B 109.5 . .
H10A C10A H10B 109.5 . .
O2A C10A H10C 109.5 . .
H10A C10A H10C 109.5 . .
H10B C10A H10C 109.5 . .
O2B Cs1B N1B 100.75(17) . .
O2B Cs1B N1B 163.01(17) . 2_766
N1B Cs1B N1B 91.97(18) . 2_766
O2B Cs1B O1B 53.26(16) . .
N1B Cs1B O1B 149.43(18) . .
N1B Cs1B O1B 111.02(17) 2_766 .
O2B Cs1B Si2B 154.68(11) . 2_766
N1B Cs1B Si2B 101.22(13) . 2_766
N1B Cs1B Si2B 25.52(11) 2_766 2_766
O1B Cs1B Si2B 108.15(13) . 2_766
O2B Cs1B Si1B 96.67(12) . .
N1B Cs1B Si1B 23.39(12) . .
N1B Cs1B Si1B 99.42(13) 2_766 .
O1B Cs1B Si1B 149.51(12) . .
Si2B Cs1B Si1B 98.50(5) 2_766 .
O2B Cs1B Si2B 92.36(11) . .
N1B Cs1B Si2B 22.48(12) . .
N1B Cs1B Si2B 95.30(12) 2_766 .
O1B Cs1B Si2B 130.40(12) . .
Si2B Cs1B Si2B 112.62(4) 2_766 .
Si1B Cs1B Si2B 44.38(4) . .
O2B Cs1B Si1B 141.24(11) . 2_766
N1B Cs1B Si1B 99.53(12) . 2_766
N1B Cs1B Si1B 23.04(12) 2_766 2_766
O1B Cs1B Si1B 95.31(12) . 2_766
Si2B Cs1B Si1B 45.11(4) 2_766 2_766
Si1B Cs1B Si1B 114.23(4) . 2_766
Si2B Cs1B Si1B 93.98(4) . 2_766
O2B Cs1B Cs1B 146.13(11) . 2_766
N1B Cs1B Cs1B 46.84(13) . 2_766
N1B Cs1B Cs1B 45.14(12) 2_766 2_766
O1B Cs1B Cs1B 150.75(11) . 2_766
Si2B Cs1B Cs1B 58.62(3) 2_766 2_766
Si1B Cs1B Cs1B 57.89(3) . 2_766
Si2B Cs1B Cs1B 54.00(3) . 2_766
Si1B Cs1B Cs1B 56.34(3) 2_766 2_766
N1B Si1B C2B 116.8(4) . .
N1B Si1B C1B 113.4(4) . .
C2B Si1B C1B 105.3(5) . .
N1B Si1B C3B 112.5(4) . .
C2B Si1B C3B 104.7(4) . .
C1B Si1B C3B 102.8(4) . .
N1B Si1B Cs1B 47.1(2) . .
C2B Si1B Cs1B 137.3(3) . .
C1B Si1B Cs1B 117.4(4) . .
C3B Si1B Cs1B 66.1(3) . .
N1B Si1B Cs1B 48.0(2) . 2_766
C2B Si1B Cs1B 139.9(3) . 2_766
C1B Si1B Cs1B 66.3(3) . 2_766
C3B Si1B Cs1B 115.3(3) . 2_766
Cs1B Si1B Cs1B 65.77(4) . 2_766
N1B Si2B C4B 115.8(4) . .
N1B Si2B C6B 110.9(4) . .
C4B Si2B C6B 104.7(4) . .
N1B Si2B C5B 114.6(4) . .
C4B Si2B C5B 105.5(5) . .
C6B Si2B C5B 104.3(4) . .
N1B Si2B Cs1B 55.3(2) . 2_766
C4B Si2B Cs1B 169.7(3) . 2_766
C6B Si2B Cs1B 76.2(3) . 2_766
C5B Si2B Cs1B 84.0(3) . 2_766
N1B Si2B Cs1B 45.2(2) . .
C4B Si2B Cs1B 102.8(3) . .
C6B Si2B Cs1B 73.7(3) . .
C5B Si2B Cs1B 151.1(3) . .
Cs1B Si2B Cs1B 67.38(4) 2_766 .
C8B O1B C7B 111.8(7) . .
C8B O1B Cs1B 111.8(5) . .
C7B O1B Cs1B 112.1(6) . .
C9B O2B C10B 112.8(7) . .
C9B O2B Cs1B 123.2(5) . .
C10B O2B Cs1B 120.3(5) . .
Si2B N1B Si1B 129.7(4) . .
Si2B N1B Cs1B 112.4(3) . .
Si1B N1B Cs1B 109.5(3) . .
Si2B N1B Cs1B 99.2(3) . 2_766
Si1B N1B Cs1B 109.0(3) . 2_766
Cs1B N1B Cs1B 88.03(18) . 2_766
Si1B C1B H1BA 109.5 . .
Si1B C1B H1BB 109.5 . .
H1BA C1B H1BB 109.5 . .
Si1B C1B H1BC 109.5 . .
H1BA C1B H1BC 109.5 . .
H1BB C1B H1BC 109.5 . .
Si1B C2B H2BA 109.5 . .
Si1B C2B H2BB 109.5 . .
H2BA C2B H2BB 109.5 . .
Si1B C2B H2BC 109.5 . .
H2BA C2B H2BC 109.5 . .
H2BB C2B H2BC 109.5 . .
Si1B C3B H3BA 109.5 . .
Si1B C3B H3BB 109.5 . .
H3BA C3B H3BB 109.5 . .
Si1B C3B H3BC 109.5 . .
H3BA C3B H3BC 109.5 . .
H3BB C3B H3BC 109.5 . .
Si2B C4B H4BA 109.5 . .
Si2B C4B H4BB 109.5 . .
H4BA C4B H4BB 109.5 . .
Si2B C4B H4BC 109.5 . .
H4BA C4B H4BC 109.5 . .
H4BB C4B H4BC 109.5 . .
Si2B C5B H5BA 109.5 . .
Si2B C5B H5BB 109.5 . .
H5BA C5B H5BB 109.5 . .
Si2B C5B H5BC 109.5 . .
H5BA C5B H5BC 109.5 . .
H5BB C5B H5BC 109.5 . .
Si2B C6B H6BA 109.5 . .
Si2B C6B H6BB 109.5 . .
H6BA C6B H6BB 109.5 . .
Si2B C6B H6BC 109.5 . .
H6BA C6B H6BC 109.5 . .
H6BB C6B H6BC 109.5 . .
O1B C7B H7BA 109.5 . .
O1B C7B H7BB 109.5 . .
H7BA C7B H7BB 109.5 . .
O1B C7B H7BC 109.5 . .
H7BA C7B H7BC 109.5 . .
H7BB C7B H7BC 109.5 . .
O1B C8B C9B 109.6(7) . .
O1B C8B H8BA 109.8 . .
C9B C8B H8BA 109.8 . .
O1B C8B H8BB 109.8 . .
C9B C8B H8BB 109.8 . .
H8BA C8B H8BB 108.2 . .
O2B C9B C8B 110.6(7) . .
O2B C9B H9BA 109.5 . .
C8B C9B H9BA 109.5 . .
O2B C9B H9BB 109.5 . .
C8B C9B H9BB 109.5 . .
H9BA C9B H9BB 108.1 . .
O2B C10B H10D 109.5 . .
O2B C10B H10E 109.5 . .
H10D C10B H10E 109.5 . .
O2B C10B H10F 109.5 . .
H10D C10B H10F 109.5 . .
H10E C10B H10F 109.5 . .

loop_
_geom_bond_atom_site_label_1
_geom_bond_atom_site_label_2
_geom_bond_distance
_geom_bond_site_symmetry_2
Cs1A N1A 3.063(7) .
Cs1A O2A 3.089(6) .
Cs1A N1A 3.162(7) 2_675
Cs1A O1A 3.180(7) .
Cs1A Si1A 3.907(2) .
Cs1A Si1A 3.915(2) 2_675
Cs1A Si2A 4.014(2) .
Cs1A Si2A 4.023(2) 2_675
Cs1A Cs1A 4.2147(9) 2_675
Si1A N1A 1.660(7) .
Si1A C1A 1.887(9) .
Si1A C3A 1.900(9) .
Si1A C2A 1.903(9) .
Si1A Cs1A 3.915(2) 2_675
Si2A N1A 1.677(6) .
Si2A C4A 1.865(9) .
Si2A C6A 1.879(9) .
Si2A C5A 1.880(11) .
Si2A Cs1A 4.023(2) 2_675
O1A C8A 1.406(11) .
O1A C7A 1.410(13) .
O2A C9A 1.401(12) .
O2A C10A 1.427(13) .
N1A Cs1A 3.161(7) 2_675
C1A H1AA 0.9800 .
C1A H1AB 0.9800 .
C1A H1AC 0.9800 .
C2A H2AA 0.9800 .
C2A H2AB 0.9800 .
C2A H2AC 0.9800 .
C3A H3AA 0.9800 .
C3A H3AB 0.9800 .
C3A H3AC 0.9800 .
C4A H4AA 0.9800 .
C4A H4AB 0.9800 .
C4A H4AC 0.9800 .
C5A H5AA 0.9800 .
C5A H5AB 0.9800 .
C5A H5AC 0.9800 .
C6A H6AA 0.9800 .
C6A H6AB 0.9800 .
C6A H6AC 0.9800 .
C7A H7AA 0.9800 .
C7A H7AB 0.9800 .
C7A H7AC 0.9800 .
C8A C9A 1.490(15) .
C8A H8AA 0.9900 .
C8A H8AB 0.9900 .
C9A H9AA 0.9900 .
C9A H9AB 0.9900 .
C10A H10A 0.9800 .
C10A H10B 0.9800 .
C10A H10C 0.9800 .
Cs1B O2B 3.057(6) .
Cs1B N1B 3.081(7) .
Cs1B N1B 3.171(7) 2_766
Cs1B O1B 3.210(6) .
Cs1B Si2B 3.807(2) 2_766
Cs1B Si1B 3.965(2) .
Cs1B Si2B 4.018(2) .
Cs1B Si1B 4.035(2) 2_766
Cs1B Cs1B 4.3443(8) 2_766
Si1B N1B 1.670(7) .
Si1B C2B 1.863(9) .
Si1B C1B 1.887(9) .
Si1B C3B 1.899(7) .
Si1B Cs1B 4.035(2) 2_766
Si2B N1B 1.661(6) .
Si2B C4B 1.874(10) .
Si2B C6B 1.887(9) .
Si2B C5B 1.897(8) .
Si2B Cs1B 3.807(2) 2_766
O1B C8B 1.409(10) .
O1B C7B 1.409(12) .
O2B C9B 1.406(10) .
O2B C10B 1.424(11) .
N1B Cs1B 3.171(7) 2_766
C1B H1BA 0.9800 .
C1B H1BB 0.9800 .
C1B H1BC 0.9800 .
C2B H2BA 0.9800 .
C2B H2BB 0.9800 .
C2B H2BC 0.9800 .
C3B H3BA 0.9800 .
C3B H3BB 0.9800 .
C3B H3BC 0.9800 .
C4B H4BA 0.9800 .
C4B H4BB 0.9800 .
C4B H4BC 0.9800 .
C5B H5BA 0.9800 .
C5B H5BB 0.9800 .
C5B H5BC 0.9800 .
C6B H6BA 0.9800 .
C6B H6BB 0.9800 .
C6B H6BC 0.9800 .
C7B H7BA 0.9800 .
C7B H7BB 0.9800 .
C7B H7BC 0.9800 .
C8B C9B 1.489(13) .
C8B H8BA 0.9900 .
C8B H8BB 0.9900 .
C9B H9BA 0.9900 .
C9B H9BB 0.9900 .
C10B H10D 0.9800 .
C10B H10E 0.9800 .
C10B H10F 0.9800 .
